data_7717264
loop_
_publ_author_name
'Thakur, Sahil'
'Rohilla, Jyoti'
'Sharma, Sahil'
'Singh, Raghubir'
'Kamboj, Raman'
'Kaur, Varinder'

_publ_section_title
;
 Photosensitizing CNTs by organotin(IV) compounds: generation of reactive
 oxygen species and degradation of amoxicillin.
;
_journal_issue 45
_journal_name_full 'Dalton transactions (Cambridge, England : 2003)'
_journal_page_first 18283
_journal_page_last 18295
_journal_paper_doi 10.1039/d4dt02490g
_journal_volume 53
_journal_year 2024
_chemical_formula_moiety 'C28 H29 Br3 N2 O5 Sn2'
_chemical_formula_sum 'C28 H29 Br3 N2 O5 Sn2'
_chemical_formula_weight 950.64
_space_group_crystal_system monoclinic
_space_group_IT_number 14
_space_group_name_Hall '-P 2yn'
_space_group_name_H-M_alt 'P 1 21/n 1'
_atom_sites_solution_hydrogens geom
_atom_sites_solution_primary dual
_audit_creation_date 2024-06-01
_audit_creation_method
;
Olex2 1.5
(compiled 2021.11.16 svn.ra9532c28 for OlexSys, GUI svn.r6427)
;
_audit_update_record
;
2024-06-06 deposited with the CCDC.	2024-10-18 downloaded from the CCDC.
;
_cell_angle_alpha 90
_cell_angle_beta 97.455(7)
_cell_angle_gamma 90
_cell_formula_units_Z 12
_cell_length_a 19.1383(15)
_cell_length_b 20.8486(12)
_cell_length_c 28.771(2)
_cell_measurement_reflns_used 9157
_cell_measurement_temperature 236(100)
_cell_measurement_theta_max 27.2860
_cell_measurement_theta_min 3.1890
_cell_volume 11382.8(14)
_computing_cell_refinement 'CrysAlisPro 1.171.39.31d (Rigaku OD, 2017)'
_computing_data_collection 'CrysAlisPro 1.171.39.31d (Rigaku OD, 2017)'
_computing_data_reduction 'CrysAlisPro 1.171.39.31d (Rigaku OD, 2017)'
_computing_molecular_graphics 'Olex2 1.5 (Dolomanov et al., 2009)'
_computing_publication_material 'Olex2 1.5 (Dolomanov et al., 2009)'
_computing_structure_refinement 'SHELXL 2018/3 (Sheldrick, 2015)'
_computing_structure_solution 'SHELXT 2018/2 (Sheldrick, 2018)'
_diffrn_ambient_environment N~2~
_diffrn_ambient_temperature 236(100)
_diffrn_detector 'CCD plate'
_diffrn_detector_type HyPix3000
_diffrn_measured_fraction_theta_full 0.955
_diffrn_measured_fraction_theta_max 0.809
_diffrn_measurement_details
;
List of Runs (angles in degrees, time in seconds):

  # Type    Start    End  Width  t~exp~   \w     \q     \k     \f   Frames
#--------------------------------------------------------------------------
  1  \w     -6.00  19.00   0.50   10.00    --   -9.79  34.00 114.00   50
  2  \w    -38.00 -13.00   0.50   10.00    --   -9.79 -34.00 -43.00   50
  3  \w     30.00  56.00   0.50   10.00    --   10.07  34.00 114.00   52
  4  \w    -42.00 -17.00   0.50   10.00    --   10.07 -34.00 -43.00   50
  5  \w    -70.00 -45.00   0.50   10.00    --   -9.79 -38.00-180.00   50
  6  \w    -22.00  54.00   0.50   10.00    --   -9.79  38.00 150.00  152
  7  \w    -44.00 -18.00   0.50   10.00    --   -9.79 -38.00-180.00   52
  8  \w    -28.00  54.00   0.50   10.00    --   -9.79  57.00  30.00  164
  9  \w    -58.00  -3.00   0.50   10.00    --   -9.79 125.00-180.00  110
 10  \w      0.00  25.00   0.50   10.00    --   -9.79  38.00-120.00   50
 11  \w     13.00  58.00   0.50   10.00    --   10.07-125.00-180.00   90
 12  \w    -39.00 -14.00   0.50   10.00    --   10.07 126.00 -62.73   50
 13  \w     11.00  57.00   0.50   10.00    --   10.07-125.00   0.00   92
 14  \w    -25.00   0.00   0.50   10.00    --   10.07 113.00  27.53   50
;
_diffrn_measurement_device 'four-circle diffractometer'
_diffrn_measurement_device_type 'SuperNova, Single source at offset/far, HyPix3000'
_diffrn_measurement_method '\w scans'
_diffrn_orient_matrix_type 'CrysAlisPro convention (1999,Acta A55,543-557)'
_diffrn_orient_matrix_UB_11 -0.0145518000
_diffrn_orient_matrix_UB_12 -0.0290568000
_diffrn_orient_matrix_UB_13 -0.0098031000
_diffrn_orient_matrix_UB_21 0.0341908000
_diffrn_orient_matrix_UB_22 -0.0104750000
_diffrn_orient_matrix_UB_23 -0.0035445000
_diffrn_orient_matrix_UB_31 0.0043606000
_diffrn_orient_matrix_UB_32 -0.0142153000
_diffrn_orient_matrix_UB_33 0.0225598000
_diffrn_radiation_monochromator mirror
_diffrn_radiation_probe x-ray
_diffrn_radiation_type 'Mo K\a'
_diffrn_radiation_wavelength 0.71073
_diffrn_reflns_av_R_equivalents 0.3771
_diffrn_reflns_av_unetI/netI 0.3948
_diffrn_reflns_Laue_measured_fraction_full 0.955
_diffrn_reflns_Laue_measured_fraction_max 0.809
_diffrn_reflns_limit_h_max 24
_diffrn_reflns_limit_h_min -22
_diffrn_reflns_limit_k_max 25
_diffrn_reflns_limit_k_min -25
_diffrn_reflns_limit_l_max 36
_diffrn_reflns_limit_l_min -37
_diffrn_reflns_number 110264
_diffrn_reflns_point_group_measured_fraction_full 0.955
_diffrn_reflns_point_group_measured_fraction_max 0.809
_diffrn_reflns_theta_full 25.242
_diffrn_reflns_theta_max 28.471
_diffrn_reflns_theta_min 3.110
_diffrn_source 'micro-focus sealed X-ray tube'
_diffrn_source_type 'SuperNova (Mo) X-ray Source'
_exptl_absorpt_coefficient_mu 4.508
_exptl_absorpt_correction_T_max 1.00000
_exptl_absorpt_correction_T_min 0.21622
_exptl_absorpt_correction_type multi-scan
_exptl_absorpt_process_details
;
CrysAlisPro 1.171.39.31d (Rigaku Oxford Diffraction, 2017)
Empirical absorption correction using spherical harmonics,
 implemented in SCALE3 ABSPACK scaling algorithm.
;
_exptl_crystal_colour 'clear yellowish orange'
_exptl_crystal_colour_lustre clear
_exptl_crystal_colour_modifier yellowish
_exptl_crystal_colour_primary orange
_exptl_crystal_density_diffrn 1.664
_exptl_crystal_description block
_exptl_crystal_F_000 5472
_exptl_crystal_size_max 0.08
_exptl_crystal_size_mid 0.06
_exptl_crystal_size_min 0.04
_refine_diff_density_max 1.378
_refine_diff_density_min -1.848
_refine_diff_density_rms 0.204
_refine_ls_extinction_method none
_refine_ls_goodness_of_fit_ref 0.910
_refine_ls_hydrogen_treatment constr
_refine_ls_matrix_type full
_refine_ls_number_parameters 1081
_refine_ls_number_reflns 23251
_refine_ls_number_restraints 357
_refine_ls_restrained_S_all 0.904
_refine_ls_R_factor_all 0.2813
_refine_ls_R_factor_gt 0.1000
_refine_ls_shift/su_max 0.000
_refine_ls_shift/su_mean 0.000
_refine_ls_structure_factor_coef Fsqd
_refine_ls_weighting_details 'w=1/[\s^2^(Fo^2^)+(0.1062P)^2^] where P=(Fo^2^+2Fc^2^)/3'
_refine_ls_weighting_scheme calc
_refine_ls_wR_factor_gt 0.2234
_refine_ls_wR_factor_ref 0.3092
_reflns_Friedel_coverage 0.000
_reflns_number_gt 6753
_reflns_number_total 23251
_reflns_threshold_expression 'I > 2\s(I)'
_cod_data_source_file d4dt02490g2.cif
_cod_data_source_block vk-salsn1
_cod_depositor_comments 'Adding full bibliography for 7717261--7717264.cif.'
_cod_original_cell_volume 11382.7(14)
_cod_database_code 7717264
_shelx_shelxl_version_number 2018/3
_chemical_oxdiff_formula 'C H N O Br Sn'
_shelx_space_group_comment
;
The symmetry employed for this shelxl refinement is uniquely defined
by the following loop, which should always be used as a source of
symmetry information in preference to the above space-group names.
They are only intended as comments.
;
_shelx_estimated_absorpt_t_max 0.840
_shelx_estimated_absorpt_t_min 0.714
_olex2_refinement_description
;
1. Fixed Uiso
 At 1.2 times of:
  All C(H) groups, All C(H,H) groups
 At 1.5 times of:
  All C(H,H,H) groups
2. Rigid bond restraints
 N00V, N00X
 with sigma for 1-2 distances of 0.002 and sigma for 1-3 distances of 0.002
 C6, C5, C4, C3, C2, C1
 with sigma for 1-2 distances of 0.001 and sigma for 1-3 distances of 0.001
 C20, C19, C18, C23, C22, C21
 with sigma for 1-2 distances of 0.001 and sigma for 1-3 distances of 0.001
 C11, C12, C17, C16, C15, C14, C13
 with sigma for 1-2 distances of 0.001 and sigma for 1-3 distances of 0.001
 C29, C32, C33, C34, C30, C31
 with sigma for 1-2 distances of 0.002 and sigma for 1-3 distances of 0.002
 C43, C44, C45, C40, C41, C42
 with sigma for 1-2 distances of 0.001 and sigma for 1-3 distances of 0.001
 C025, C01S, C02V, C00Z, C021, C02Z
 with sigma for 1-2 distances of 0.002 and sigma for 1-3 distances of 0.002
 N4, N3, N2, N1, N00V, N00X
 with sigma for 1-2 distances of 0.0005 and sigma for 1-3 distances of 0.0005
 C02I, C015, C02C, C01B, C034, C02A
 with sigma for 1-2 distances of 0.002 and sigma for 1-3 distances of 0.002
3. Uiso/Uaniso restraints and constraints
N00V \\sim N00X: within 2A with sigma of 0.005 and sigma for terminal atoms of
0.01 within 2A
C6 \\sim C5 \\sim C4 \\sim C3 \\sim C2 \\sim C1: within 2A with sigma of 0.003
and sigma for terminal atoms of 0.006 within 2A
C20 \\sim C19 \\sim C18 \\sim C23 \\sim C22 \\sim C21: within 2A with sigma of
0.003 and sigma for terminal atoms of 0.006 within 2A
C11 \\sim C12 \\sim C17 \\sim C16 \\sim C15 \\sim C14 \\sim C13: within 2A with
sigma of 0.003 and sigma for terminal atoms of 0.006 within 2A
C32 \\sim C33 \\sim C34 \\sim C29 \\sim C30 \\sim C31: within 2A with sigma of
0.004 and sigma for terminal atoms of 0.008 within 2A
C43 \\sim C44 \\sim C45 \\sim C40 \\sim C41 \\sim C42: within 2A with sigma of
0.003 and sigma for terminal atoms of 0.006 within 2A
C025 \\sim C02Z \\sim C021 \\sim C00Z \\sim C02V \\sim C01S: within 2A with
sigma of 0.004 and sigma for terminal atoms of 0.008 within 2A
N4 \\sim N3 \\sim N2 \\sim N1 \\sim N00V \\sim N00X: within 2A with sigma of
0.001 and sigma for terminal atoms of 0.002 within 2A
C02I \\sim C015 \\sim C02C \\sim C01B \\sim C034 \\sim C02A: within 2A with
sigma of 0.004 and sigma for terminal atoms of 0.008 within 2A
Uanis(N00X) \\sim Ueq, Uanis(N1) \\sim Ueq: with sigma of 0.005 and sigma for
terminal atoms of 0.01
4.a Ternary CH refined with riding coordinates:
 C014(H014), C37(H37), C9(H9)
4.b Secondary CH2 refined with riding coordinates:
 C36(H36A,H36B), C01X(H01L,H01M), C38(H38A,H38B), C02R(H02F,H02G), C10(H10A,
 H10B), C8(H8A,H8B)
4.c Aromatic/amide H refined with riding coordinates:
 C00Z(H00Z), C35(H35), C01B(H01D), C01D(H01H), C41(H41), C43(H43), C52(H52),
 C01Q(H01Q), C30(H30), C33(H33), C48(H48), C24(H24), C47(H47), C026(H026),
 C39(H39), C5(H5), C3(H3), C2(H2), C02A(H02A), C02C(H02E), C13(H13), C02H(H02H),
  C44(H44), C02O(H02O), C31(H31), C02V(H02V), C50(H50), C11(H11), C02Z(H02Z),
 C7(H7), C035(H035), C20(H20), C19(H19), C22(H22), C16(H16), C15(H15)
4.d Fitted hexagon refined as free rotating group:
 C6(C5,C4,C3,C2,C1)
4.e Idealised Me refined as rotating group:
 C53(H53A,H53B,H53C), C017(H01A,H01B,H01C), C01C(H01E,H01F,H01G), C28(H28A,
 H28B,H28C), C01K(H01I,H01J,H01K), C54(H54A,H54B,H54C), C56(H56A,H56B,H56C),
 C55(H55A,H55B,H55C), C26(H26A,H26B,H26C), C02B(H02B,H02C,H02D), C25(H25A,H25B,
 H25C), C27(H27A,H27B,H27C)
;
_smtbx_masks_void_probe_radius 1.2
_smtbx_masks_void_truncation_radius 1.2
_olex2_submission_special_instructions 'No special instructions were received'
_oxdiff_exptl_absorpt_empirical_details
;
Empirical correction (ABSPACK) includes:
- Absorption correction using spherical harmonics
- Frame scaling
;
_oxdiff_exptl_absorpt_empirical_full_max 2.494
_oxdiff_exptl_absorpt_empirical_full_min 0.547

loop_
_space_group_symop_operation_xyz
'x, y, z'
'-x+1/2, y+1/2, -z+1/2'
'-x, -y, -z'
'x-1/2, -y-1/2, z-1/2'

loop_
_atom_site_label
_atom_site_type_symbol
_atom_site_fract_x
_atom_site_fract_y
_atom_site_fract_z
_atom_site_U_iso_or_equiv
_atom_site_adp_type
_atom_site_occupancy
_atom_site_site_symmetry_order
_atom_site_calc_flag
_atom_site_refinement_flags_posn
_atom_site_refinement_flags_adp
_atom_site_refinement_flags_occupancy
_atom_site_disorder_assembly
_atom_site_disorder_group
Sn1 Sn 0.45450(7) 0.37512(5) 0.19964(4) 0.0612(4) Uani 1 1 d . . . . .
Sn3 Sn 0.15351(7) 0.40040(5) 0.43692(4) 0.0606(4) Uani 1 1 d . . . . .
Sn4 Sn 0.35093(7) 0.41812(5) 0.42962(4) 0.0647(4) Uani 1 1 d . . . . .
Sn04 Sn 0.59220(8) 0.63391(5) 0.20898(5) 0.0706(5) Uani 1 1 d . . . . .
Sn05 Sn 0.80375(8) 0.60734(5) 0.20540(5) 0.0666(4) Uani 1 1 d . . . . .
Sn2 Sn 0.25268(8) 0.37134(6) 0.17454(5) 0.0717(5) Uani 1 1 d . . . . .
Br07 Br 0.70695(13) 0.26632(8) 0.10218(7) 0.0867(7) Uani 1 1 d . . . . .
Br5 Br -0.17040(12) 0.59931(9) 0.38615(7) 0.0839(7) Uani 1 1 d . . . . .
Br1 Br 0.74520(14) 0.34221(9) 0.40096(7) 0.0926(8) Uani 1 1 d . . . . .
Br4 Br 0.64003(13) 0.64786(10) 0.38102(8) 0.0932(7) Uani 1 1 d . . . . .
Br0B Br 1.13322(14) 0.62987(11) 0.38143(9) 0.1125(9) Uani 1 1 d . . . . .
Br2 Br -0.05829(14) 0.38544(13) 0.30364(9) 0.1184(9) Uani 1 1 d . . . . .
Br3 Br 0.30592(16) 0.64867(11) 0.01303(8) 0.1230(10) Uani 1 1 d . . . . .
Br0E Br 0.32698(15) 0.65206(12) 0.37542(10) 0.1249(10) Uani 1 1 d . . . . .
Br0F Br 0.31736(18) 0.09274(10) 0.32001(10) 0.1338(11) Uani 1 1 d . . . . .
O00G O 0.6989(6) 0.6610(4) 0.2270(4) 0.070(4) Uani 1 1 d . . . . .
O9 O 0.2539(7) 0.3475(5) 0.4036(4) 0.067(4) Uani 1 1 d . . . . .
O2 O 0.3499(6) 0.3292(5) 0.2068(3) 0.065(3) Uani 1 1 d . . . . .
O7 O 0.2563(6) 0.4547(5) 0.4528(4) 0.067(3) Uani 1 1 d . . . . .
O6 O 0.0441(6) 0.3961(4) 0.4473(4) 0.054(3) Uani 1 1 d . . . . .
O4 O 0.3516(6) 0.4344(4) 0.1544(4) 0.064(3) Uani 1 1 d . . . . .
O1 O 0.5682(7) 0.3709(5) 0.2134(4) 0.070(4) Uani 1 1 d . . . . .
O8 O 0.4669(7) 0.4204(5) 0.4256(4) 0.080(4) Uani 1 1 d . . . . .
N4 N 0.3817(9) 0.5092(6) 0.4652(4) 0.056(4) Uani 1 1 d . . . . .
O10 O 0.1118(7) 0.2974(6) 0.3969(5) 0.088(4) Uani 1 1 d . . . . .
N1 N 0.4709(7) 0.2903(5) 0.2489(4) 0.044(3) Uani 1 1 d . U . . .
O00R O 0.9174(7) 0.6095(5) 0.2113(5) 0.081(4) Uani 1 1 d . . . . .
O00S O 0.6847(7) 0.5562(5) 0.1721(4) 0.087(5) Uani 1 1 d . . . . .
O00T O 0.8249(7) 0.5267(6) 0.1562(4) 0.086(4) Uani 1 1 d . . . . .
O5 O 0.4986(8) 0.4679(6) 0.1588(4) 0.083(4) Uani 1 1 d . . . . .
N00V N 0.5886(10) 0.7111(7) 0.2563(5) 0.072(5) Uani 1 1 d . . . . .
C53 C 0.1768(10) 0.3382(7) 0.4934(5) 0.068(5) Uani 1 1 d . . . . .
H53A H 0.133815 0.320853 0.502082 0.102 Uiso 1 1 calc R U . . .
H53B H 0.201361 0.361084 0.519497 0.102 Uiso 1 1 calc R U . . .
H53C H 0.205882 0.303824 0.484696 0.102 Uiso 1 1 calc R U . . .
N00X N 0.8362(9) 0.6913(6) 0.2593(5) 0.058(4) Uani 1 1 d . U . . .
C00Z C 0.3506(11) 0.6124(8) 0.2801(8) 0.084(3) Uani 1 1 d . U . . .
H00Z H 0.310035 0.587703 0.279462 0.100 Uiso 1 1 calc R U . . .
O3 O 0.1368(8) 0.3713(6) 0.1573(5) 0.101(5) Uani 1 1 d . . . . .
O011 O 0.4765(8) 0.6435(5) 0.2045(5) 0.086(4) Uani 1 1 d . . . . .
C36 C 0.1962(10) 0.5198(7) 0.5013(6) 0.063(5) Uani 1 1 d . . . . .
H36A H 0.209121 0.496363 0.530210 0.075 Uiso 1 1 calc R U . . .
H36B H 0.186426 0.564010 0.508754 0.075 Uiso 1 1 calc R U . . .
C35 C 0.0804(12) 0.5246(8) 0.4660(5) 0.062(6) Uani 1 1 d . . . . .
H35 H 0.082846 0.566614 0.476982 0.074 Uiso 1 1 calc R U . . .
C014 C 0.7143(9) 0.7033(7) 0.2689(6) 0.056(5) Uani 1 1 d . . . . .
H014 H 0.720087 0.678035 0.297900 0.067 Uiso 1 1 calc R U . . .
C015 C 0.9604(11) 0.6111(8) 0.2520(7) 0.065(3) Uani 1 1 d . U . . .
N3 N 0.1378(10) 0.4919(7) 0.4749(5) 0.068(5) Uani 1 1 d . . . . .
C017 C 0.7849(10) 0.6690(8) 0.1481(6) 0.081(6) Uani 1 1 d . . . . .
H01A H 0.823951 0.667275 0.130234 0.121 Uiso 1 1 calc R U . . .
H01B H 0.779453 0.711995 0.158911 0.121 Uiso 1 1 calc R U . . .
H01C H 0.742684 0.656011 0.128626 0.121 Uiso 1 1 calc R U . . .
C37 C 0.2572(9) 0.5161(7) 0.4689(6) 0.061(6) Uani 1 1 d . . . . .
H37 H 0.246930 0.545742 0.442423 0.073 Uiso 1 1 calc R U . . .
C32 C -0.0999(9) 0.5359(7) 0.4055(6) 0.063(3) Uani 1 1 d . U . . .
C01B C 1.0686(11) 0.5806(7) 0.2960(6) 0.068(3) Uani 1 1 d . U . . .
H01D H 1.106540 0.552314 0.299539 0.081 Uiso 1 1 calc R U . . .
C01C C 0.5935(8) 0.5524(6) 0.2504(5) 0.056(5) Uani 1 1 d . . . . .
H01E H 0.557431 0.523380 0.237048 0.084 Uiso 1 1 calc R U . . .
H01F H 0.584986 0.564245 0.281399 0.084 Uiso 1 1 calc R U . . .
H01G H 0.638649 0.531957 0.251844 0.084 Uiso 1 1 calc R U . . .
C01D C 0.7003(12) 0.3939(9) 0.1365(6) 0.070(6) Uani 1 1 d . . . . .
H01H H 0.654275 0.383635 0.140680 0.084 Uiso 1 1 calc R U . . .
N2 N 0.2223(11) 0.2916(6) 0.2202(5) 0.085(6) Uani 1 1 d . . . . .
C28 C 0.2434(9) 0.4442(7) 0.2250(6) 0.073(6) Uani 1 1 d . . . . .
H28A H 0.255923 0.484886 0.212773 0.110 Uiso 1 1 calc R U . . .
H28B H 0.274393 0.434849 0.253173 0.110 Uiso 1 1 calc R U . . .
H28C H 0.195678 0.445918 0.231917 0.110 Uiso 1 1 calc R U . . .
C21 C 0.3248(12) 0.5806(8) 0.0582(7) 0.082(3) Uani 1 1 d . U . . .
C46 C 0.2625(13) 0.2963(12) 0.3877(7) 0.077(7) Uani 1 1 d . . . . .
C41 C 0.5263(11) 0.5850(9) 0.4183(6) 0.071(2) Uani 1 1 d . U . . .
H41 H 0.516187 0.625962 0.428396 0.085 Uiso 1 1 calc R U . . .
C43 C 0.5983(11) 0.5164(8) 0.3789(5) 0.072(2) Uani 1 1 d . U . . .
H43 H 0.636878 0.511137 0.362653 0.087 Uiso 1 1 calc R U . . .
C01K C 0.8012(9) 0.5406(6) 0.2584(6) 0.076(6) Uani 1 1 d . . . . .
H01I H 0.753432 0.534797 0.264518 0.114 Uiso 1 1 calc R U . . .
H01J H 0.829424 0.555481 0.286311 0.114 Uiso 1 1 calc R U . . .
H01K H 0.819438 0.500403 0.248944 0.114 Uiso 1 1 calc R U . . .
C54 C 0.1295(10) 0.4401(7) 0.3689(5) 0.067(6) Uani 1 1 d . . . . .
H54A H 0.161299 0.423061 0.348814 0.100 Uiso 1 1 calc R U . . .
H54B H 0.134418 0.485892 0.370610 0.100 Uiso 1 1 calc R U . . .
H54C H 0.081977 0.429317 0.356499 0.100 Uiso 1 1 calc R U . . .
C34 C 0.0142(10) 0.5061(8) 0.4418(6) 0.064(3) Uani 1 1 d . U . . .
C52 C 0.1423(14) 0.2519(10) 0.3771(6) 0.079(7) Uani 1 1 d . . . . .
H52 H 0.112197 0.220687 0.362702 0.095 Uiso 1 1 calc R U . . .
C01Q C 0.6770(11) 0.4980(9) 0.1601(6) 0.068(6) Uani 1 1 d . . . . .
H01Q H 0.631320 0.482280 0.158917 0.082 Uiso 1 1 calc R U . . .
C30 C -0.0716(10) 0.4256(8) 0.4140(6) 0.063(3) Uani 1 1 d . U . . .
H30 H -0.085109 0.382781 0.411056 0.076 Uiso 1 1 calc R U . . .
C01S C 0.4499(12) 0.6461(9) 0.2417(9) 0.083(3) Uani 1 1 d . U . . .
C56 C 0.3328(11) 0.4495(7) 0.3589(5) 0.084(7) Uani 1 1 d . . . . .
H56A H 0.290609 0.429921 0.343492 0.125 Uiso 1 1 calc R U . . .
H56B H 0.372020 0.437445 0.343037 0.125 Uiso 1 1 calc R U . . .
H56C H 0.327628 0.495293 0.358032 0.125 Uiso 1 1 calc R U . . .
C45 C 0.5033(11) 0.4691(9) 0.4133(6) 0.071(2) Uani 1 1 d . U . . .
C33 C -0.0375(10) 0.5559(7) 0.4272(6) 0.063(3) Uani 1 1 d . U . . .
H33 H -0.027688 0.599161 0.432537 0.076 Uiso 1 1 calc R U . . .
C01X C 0.6468(10) 0.7504(7) 0.2668(6) 0.058(5) Uani 1 1 d . . . . .
H01L H 0.645719 0.771651 0.296650 0.069 Uiso 1 1 calc R U . . .
H01M H 0.648254 0.782721 0.242664 0.069 Uiso 1 1 calc R U . . .
C55 C 0.3744(10) 0.3495(8) 0.4817(6) 0.074(6) Uani 1 1 d . . . . .
H55A H 0.374861 0.369233 0.511849 0.111 Uiso 1 1 calc R U . . .
H55B H 0.419883 0.331324 0.479232 0.111 Uiso 1 1 calc R U . . .
H55C H 0.339385 0.316331 0.477935 0.111 Uiso 1 1 calc R U . . .
C48 C 0.3473(13) 0.2128(10) 0.3591(7) 0.088(7) Uani 1 1 d . . . . .
H48 H 0.393448 0.203474 0.354494 0.106 Uiso 1 1 calc R U . . .
C24 C 0.4711(12) 0.5063(9) 0.1299(7) 0.073(6) Uani 1 1 d . . . . .
H24 H 0.502822 0.532591 0.117030 0.088 Uiso 1 1 calc R U . . .
C021 C 0.3744(11) 0.6502(8) 0.3214(8) 0.083(3) Uani 1 1 d . U . . .
C47 C 0.3273(15) 0.2737(9) 0.3803(6) 0.087(8) Uani 1 1 d . . . . .
H47 H 0.364687 0.301030 0.390066 0.105 Uiso 1 1 calc R U . . .
C40 C 0.4842(11) 0.5344(9) 0.4297(6) 0.071(2) Uani 1 1 d . U . . .
C26 C 0.4449(11) 0.4406(7) 0.2520(6) 0.091(7) Uani 1 1 d . . . . .
H26A H 0.465106 0.480793 0.244268 0.136 Uiso 1 1 calc R U . . .
H26B H 0.469169 0.425002 0.281051 0.136 Uiso 1 1 calc R U . . .
H26C H 0.395962 0.446667 0.254959 0.136 Uiso 1 1 calc R U . . .
C025 C 0.4740(11) 0.6825(8) 0.2867(8) 0.083(3) Uani 1 1 d . U . . .
C026 C 0.8398(11) 0.4226(10) 0.1250(6) 0.081(6) Uani 1 1 d . . . . .
H026 H 0.886210 0.431053 0.120651 0.097 Uiso 1 1 calc R U . . .
C39 C 0.4294(13) 0.5483(9) 0.4575(6) 0.078(7) Uani 1 1 d . . . . .
H39 H 0.428690 0.588850 0.470880 0.093 Uiso 1 1 calc R U . . .
C6 C 0.5858(5) 0.3229(4) 0.2908(4) 0.056(2) Uani 1 1 d G U . . .
C5 C 0.6276(6) 0.3172(4) 0.3338(3) 0.056(2) Uani 1 1 d G U . . .
H5 H 0.613631 0.290665 0.356843 0.068 Uiso 1 1 calc R U . . .
C4 C 0.6905(5) 0.3512(5) 0.3423(3) 0.057(2) Uani 1 1 d G U . . .
C3 C 0.7114(5) 0.3909(4) 0.3079(4) 0.057(2) Uani 1 1 d G U . . .
H3 H 0.753466 0.413650 0.313614 0.069 Uiso 1 1 calc R U . . .
C2 C 0.6695(6) 0.3966(4) 0.2649(3) 0.056(2) Uani 1 1 d G U . . .
H2 H 0.683547 0.423183 0.241793 0.068 Uiso 1 1 calc R U . . .
C1 C 0.6067(5) 0.3626(5) 0.2563(3) 0.055(2) Uani 1 1 d G U . . .
C38 C 0.3328(11) 0.5295(8) 0.4949(5) 0.063(6) Uani 1 1 d . . . . .
H38A H 0.338657 0.574965 0.501555 0.075 Uiso 1 1 calc R U . . .
H38B H 0.340063 0.506189 0.524246 0.075 Uiso 1 1 calc R U . . .
C02A C 0.9992(10) 0.6515(7) 0.3293(6) 0.065(3) Uani 1 1 d . U . . .
H02A H 0.989646 0.673998 0.355706 0.079 Uiso 1 1 calc R U . . .
C02B C 0.5819(12) 0.6680(8) 0.1396(6) 0.107(9) Uani 1 1 d . . . . .
H02B H 0.594885 0.634739 0.119271 0.160 Uiso 1 1 calc R U . . .
H02C H 0.612206 0.704385 0.137835 0.160 Uiso 1 1 calc R U . . .
H02D H 0.533909 0.680456 0.129945 0.160 Uiso 1 1 calc R U . . .
C02C C 1.0240(10) 0.5764(7) 0.2559(6) 0.068(3) Uani 1 1 d . U . . .
H02E H 1.034867 0.550957 0.231307 0.081 Uiso 1 1 calc R U . . .
C13 C 0.0618(11) 0.3357(8) 0.2642(7) 0.081(3) Uani 1 1 d . U . . .
H13 H 0.070870 0.310372 0.290890 0.097 Uiso 1 1 calc R U . . .
C9 C 0.3441(12) 0.2859(8) 0.2454(6) 0.071(6) Uani 1 1 d . . . . .
H9 H 0.343984 0.309965 0.274599 0.086 Uiso 1 1 calc R U . . .
C02G C 0.7266(14) 0.4536(10) 0.1482(6) 0.076(7) Uani 1 1 d . . . . .
C02H C 0.8932(12) 0.6905(8) 0.2906(6) 0.073(6) Uani 1 1 d . . . . .
H02H H 0.895791 0.719634 0.315262 0.088 Uiso 1 1 calc R U . . .
C02I C 0.9495(11) 0.6488(8) 0.2889(7) 0.064(3) Uani 1 1 d . U . . .
C18 C 0.3402(12) 0.4788(9) 0.1246(7) 0.081(3) Uani 1 1 d . U . . .
C02K C 0.7947(14) 0.4733(8) 0.1455(7) 0.082(7) Uani 1 1 d . . . . .
C25 C 0.4570(11) 0.3287(7) 0.1375(7) 0.102(8) Uani 1 1 d . . . . .
H25A H 0.435526 0.355072 0.112323 0.153 Uiso 1 1 calc R U . . .
H25B H 0.431731 0.288945 0.137813 0.153 Uiso 1 1 calc R U . . .
H25C H 0.505076 0.320108 0.133247 0.153 Uiso 1 1 calc R U . . .
C44 C 0.5613(11) 0.4653(9) 0.3873(6) 0.072(2) Uani 1 1 d . U . . .
H44 H 0.573616 0.425630 0.375965 0.086 Uiso 1 1 calc R U . . .
C29 C -0.0029(10) 0.4413(8) 0.4345(6) 0.064(3) Uani 1 1 d . U . . .
C02O C 0.5418(11) 0.7167(7) 0.2852(7) 0.069(6) Uani 1 1 d . . . . .
H02O H 0.552624 0.747074 0.308723 0.083 Uiso 1 1 calc R U . . .
C23 C 0.3990(13) 0.5181(9) 0.1124(7) 0.081(3) Uani 1 1 d . U . . .
C31 C -0.1186(10) 0.4724(7) 0.3984(6) 0.064(3) Uani 1 1 d . U . . .
H31 H -0.162810 0.461574 0.383088 0.076 Uiso 1 1 calc R U . . .
C02R C 0.7819(10) 0.7386(8) 0.2625(6) 0.076(6) Uani 1 1 d . . . . .
H02F H 0.774974 0.764258 0.234206 0.092 Uiso 1 1 calc R U . . .
H02G H 0.795358 0.766837 0.288957 0.092 Uiso 1 1 calc R U . . .
C14 C 0.0044(12) 0.3737(9) 0.2574(7) 0.082(3) Uani 1 1 d . U . . .
C51 C 0.2135(12) 0.2423(9) 0.3738(6) 0.065(5) Uani 1 1 d . . . . .
C17 C 0.0912(13) 0.3693(9) 0.1875(8) 0.082(3) Uani 1 1 d . U . . .
C02V C 0.3856(11) 0.6125(8) 0.2432(8) 0.084(3) Uani 1 1 d . U . . .
H02V H 0.367049 0.589383 0.216833 0.101 Uiso 1 1 calc R U . . .
C50 C 0.2301(14) 0.1846(9) 0.3566(7) 0.094(8) Uani 1 1 d . . . . .
H50 H 0.194769 0.153794 0.351924 0.113 Uiso 1 1 calc R U . . .
C10 C 0.2771(11) 0.2481(8) 0.2346(7) 0.078(6) Uani 1 1 d . . . . .
H10A H 0.281579 0.217285 0.209916 0.093 Uiso 1 1 calc R U . . .
H10B H 0.267238 0.224966 0.262272 0.093 Uiso 1 1 calc R U . . .
C11 C 0.1627(12) 0.2924(9) 0.2377(7) 0.080(3) Uani 1 1 d . U . . .
H11 H 0.156469 0.259231 0.258346 0.096 Uiso 1 1 calc R U . . .
C02Z C 0.4375(10) 0.6817(8) 0.3226(8) 0.084(3) Uani 1 1 d . U . . .
H02Z H 0.455275 0.703362 0.349881 0.100 Uiso 1 1 calc R U . . .
C7 C 0.5196(10) 0.2848(7) 0.2844(6) 0.061(5) Uani 1 1 d . . . . .
H7 H 0.512715 0.254983 0.307400 0.073 Uiso 1 1 calc R U . . .
C12 C 0.1071(12) 0.3356(9) 0.2299(7) 0.081(3) Uani 1 1 d . U . . .
C27 C 0.2539(13) 0.3305(9) 0.1094(6) 0.107(8) Uani 1 1 d . . . . .
H27A H 0.210793 0.307295 0.100735 0.160 Uiso 1 1 calc R U . . .
H27B H 0.293075 0.301574 0.110365 0.160 Uiso 1 1 calc R U . . .
H27C H 0.258262 0.363527 0.086714 0.160 Uiso 1 1 calc R U . . .
C8 C 0.4133(10) 0.2445(7) 0.2472(7) 0.079(7) Uani 1 1 d . . . . .
H8A H 0.418933 0.217376 0.274856 0.094 Uiso 1 1 calc R U . . .
H8B H 0.411620 0.217537 0.219633 0.094 Uiso 1 1 calc R U . . .
C034 C 1.0639(11) 0.6192(7) 0.3289(6) 0.067(3) Uani 1 1 d . U . . .
C035 C 0.8100(13) 0.3653(9) 0.1135(6) 0.076(6) Uani 1 1 d . . . . .
H035 H 0.836424 0.333687 0.101133 0.091 Uiso 1 1 calc R U . . .
C20 C 0.2655(12) 0.5472(8) 0.0704(6) 0.082(3) Uani 1 1 d . U . . .
H20 H 0.220528 0.558452 0.056684 0.098 Uiso 1 1 calc R U . . .
C038 C 0.7394(14) 0.3522(8) 0.1198(6) 0.069(6) Uani 1 1 d . . . . .
C19 C 0.2743(11) 0.4982(8) 0.1024(6) 0.082(3) Uani 1 1 d . U . . .
H19 H 0.234480 0.476791 0.109686 0.098 Uiso 1 1 calc R U . . .
C22 C 0.3871(12) 0.5664(8) 0.0795(6) 0.082(3) Uani 1 1 d . U . . .
H22 H 0.425499 0.589945 0.072213 0.098 Uiso 1 1 calc R U . . .
C42 C 0.5822(11) 0.5778(9) 0.3930(6) 0.072(2) Uani 1 1 d . U . . .
C16 C 0.0329(11) 0.4104(9) 0.1809(7) 0.083(3) Uani 1 1 d . U . . .
H16 H 0.024339 0.435206 0.153925 0.100 Uiso 1 1 calc R U . . .
C49 C 0.2904(17) 0.1696(10) 0.3463(7) 0.094(8) Uani 1 1 d . . . . .
C15 C -0.0127(11) 0.4140(8) 0.2157(7) 0.084(3) Uani 1 1 d . U . . .
H15 H -0.051899 0.440794 0.212295 0.100 Uiso 1 1 calc R U . . .

loop_
_atom_site_aniso_label
_atom_site_aniso_U_11
_atom_site_aniso_U_22
_atom_site_aniso_U_33
_atom_site_aniso_U_23
_atom_site_aniso_U_13
_atom_site_aniso_U_12
Sn1 0.0605(11) 0.0469(7) 0.0766(9) 0.0051(6) 0.0101(7) 0.0001(6)
Sn3 0.0620(11) 0.0486(7) 0.0716(9) -0.0013(6) 0.0104(7) -0.0036(6)
Sn4 0.0626(11) 0.0600(8) 0.0712(9) -0.0071(6) 0.0079(7) 0.0040(7)
Sn04 0.0649(11) 0.0499(7) 0.0952(10) 0.0013(7) 0.0035(8) -0.0098(7)
Sn05 0.0628(11) 0.0492(7) 0.0893(10) -0.0067(6) 0.0161(8) -0.0122(7)
Sn2 0.0650(12) 0.0659(8) 0.0835(10) 0.0121(7) 0.0074(8) 0.0027(7)
Br07 0.116(2) 0.0513(11) 0.0921(15) -0.0094(10) 0.0101(14) -0.0049(12)
Br5 0.0752(18) 0.0839(14) 0.0924(15) -0.0049(11) 0.0104(13) 0.0230(12)
Br1 0.105(2) 0.0765(13) 0.0884(15) 0.0096(11) -0.0159(14) -0.0242(13)
Br4 0.0671(18) 0.1135(17) 0.1015(17) 0.0226(13) 0.0206(13) -0.0061(13)
Br0B 0.080(2) 0.1083(17) 0.143(2) 0.0492(15) -0.0087(16) -0.0100(15)
Br2 0.079(2) 0.159(2) 0.119(2) -0.0565(17) 0.0235(16) 0.0010(17)
Br3 0.145(3) 0.1014(17) 0.1151(19) 0.0491(14) -0.0126(18) -0.0133(17)
Br0E 0.088(2) 0.1087(18) 0.189(3) 0.0573(17) 0.058(2) 0.0232(15)
Br0F 0.168(3) 0.0727(15) 0.176(3) -0.0381(15) 0.078(2) -0.0062(16)
O00G 0.071(10) 0.038(6) 0.099(9) 0.010(6) 0.007(7) -0.020(6)
O9 0.090(11) 0.030(6) 0.078(9) -0.016(6) -0.003(7) 0.018(7)
O2 0.083(11) 0.061(7) 0.058(7) 0.003(6) 0.041(7) -0.002(6)
O7 0.072(10) 0.059(7) 0.067(8) -0.004(6) 0.003(7) 0.007(6)
O6 0.038(8) 0.044(6) 0.082(8) -0.009(5) 0.007(6) 0.001(6)
O4 0.077(10) 0.045(6) 0.071(8) 0.021(6) 0.010(7) -0.016(6)
O1 0.065(10) 0.058(7) 0.086(8) 0.010(6) 0.004(7) 0.005(6)
O8 0.089(12) 0.056(7) 0.091(9) 0.001(6) -0.004(8) -0.007(7)
N4 0.073(13) 0.057(9) 0.044(9) -0.011(7) 0.033(9) 0.008(9)
O10 0.073(12) 0.072(8) 0.115(11) 0.000(8) 0.000(9) 0.006(8)
N1 0.041(5) 0.045(5) 0.048(5) -0.005(4) 0.018(4) 0.000(4)
O00R 0.054(10) 0.051(7) 0.147(12) -0.013(7) 0.050(9) -0.008(6)
O00S 0.128(14) 0.033(7) 0.091(9) 0.007(6) -0.022(9) -0.006(7)
O00T 0.082(12) 0.080(9) 0.100(10) -0.022(7) 0.032(8) -0.020(8)
O5 0.107(13) 0.064(8) 0.076(9) 0.033(7) 0.010(8) -0.001(8)
N00V 0.075(15) 0.070(11) 0.072(11) 0.025(8) 0.019(10) -0.007(10)
C53 0.062(15) 0.075(12) 0.075(12) 0.012(9) 0.040(11) -0.002(10)
N00X 0.052(6) 0.060(5) 0.065(5) 0.003(4) 0.016(4) 0.002(4)
C00Z 0.049(7) 0.053(6) 0.152(9) 0.037(6) 0.025(6) 0.013(5)
O3 0.066(12) 0.127(11) 0.114(11) 0.043(9) 0.024(9) 0.001(9)
O011 0.083(12) 0.052(7) 0.120(11) 0.014(7) -0.003(9) -0.021(7)
C36 0.070(16) 0.052(10) 0.079(13) -0.022(9) 0.059(13) -0.007(10)
C35 0.090(19) 0.052(11) 0.046(11) 0.004(9) 0.019(12) -0.042(12)
C014 0.048(14) 0.038(9) 0.088(13) -0.001(9) 0.031(11) -0.016(9)
C015 0.061(7) 0.044(5) 0.091(7) 0.007(5) 0.016(6) -0.002(5)
N3 0.047(13) 0.078(11) 0.074(11) -0.001(8) -0.018(10) -0.006(10)
C017 0.043(15) 0.097(14) 0.105(15) 0.016(11) 0.019(12) -0.025(11)
C37 0.057(14) 0.034(9) 0.078(13) -0.033(9) -0.040(11) 0.026(9)
C32 0.044(6) 0.053(5) 0.092(6) -0.010(5) 0.012(5) -0.006(4)
C01B 0.065(7) 0.048(5) 0.092(7) 0.010(5) 0.014(6) 0.001(5)
C01C 0.025(12) 0.060(10) 0.084(12) -0.015(9) 0.013(9) -0.007(8)
C01D 0.10(2) 0.054(12) 0.055(12) -0.014(9) 0.018(12) -0.020(13)
N2 0.117(18) 0.039(8) 0.090(12) -0.011(8) -0.025(11) 0.008(10)
C28 0.041(14) 0.065(11) 0.116(15) 0.007(10) 0.023(11) 0.013(10)
C21 0.083(7) 0.069(6) 0.091(7) 0.014(4) 0.002(6) 0.000(5)
C46 0.074(19) 0.090(18) 0.062(14) 0.042(13) -0.005(14) 0.018(17)
C41 0.074(7) 0.082(5) 0.057(5) 0.009(5) 0.010(4) 0.000(5)
C43 0.074(7) 0.085(5) 0.059(5) 0.008(5) 0.012(4) -0.001(5)
C01K 0.052(14) 0.037(9) 0.138(16) -0.010(10) 0.008(12) -0.034(9)
C54 0.082(16) 0.063(11) 0.060(11) -0.029(9) 0.024(10) -0.028(10)
C34 0.044(6) 0.053(5) 0.095(6) -0.012(5) 0.010(5) -0.006(4)
C52 0.11(2) 0.082(15) 0.047(12) -0.013(10) 0.006(13) 0.013(15)
C01Q 0.072(17) 0.053(12) 0.086(14) -0.005(10) 0.036(12) -0.018(12)
C30 0.045(6) 0.052(5) 0.093(6) -0.011(5) 0.011(5) -0.007(4)
C01S 0.049(7) 0.054(6) 0.150(9) 0.038(6) 0.025(6) 0.012(5)
C56 0.12(2) 0.063(11) 0.065(12) 0.018(9) -0.019(12) 0.000(12)
C45 0.074(7) 0.083(5) 0.057(5) 0.007(5) 0.011(4) -0.001(5)
C33 0.045(7) 0.052(5) 0.093(6) -0.011(5) 0.011(5) -0.006(4)
C01X 0.060(15) 0.044(10) 0.068(12) -0.013(8) 0.007(10) -0.005(10)
C55 0.045(15) 0.087(13) 0.093(14) -0.023(11) 0.019(11) 0.007(11)
C48 0.08(2) 0.082(16) 0.105(17) 0.007(13) 0.022(14) 0.026(14)
C24 0.09(2) 0.062(12) 0.073(14) -0.009(11) 0.041(13) -0.030(12)
C021 0.049(7) 0.054(6) 0.151(9) 0.038(6) 0.025(6) 0.015(5)
C47 0.13(3) 0.055(13) 0.062(14) 0.003(10) -0.035(15) -0.008(14)
C40 0.074(7) 0.082(6) 0.057(5) 0.008(5) 0.010(4) -0.001(5)
C26 0.076(17) 0.057(11) 0.129(17) 0.029(11) -0.024(13) -0.008(11)
C025 0.049(7) 0.054(6) 0.149(10) 0.038(6) 0.024(6) 0.013(5)
C026 0.058(16) 0.093(15) 0.098(16) -0.043(12) 0.031(12) -0.032(13)
C39 0.10(2) 0.081(14) 0.048(12) 0.011(10) -0.001(12) -0.027(14)
C6 0.050(6) 0.039(5) 0.080(5) 0.002(4) 0.014(4) 0.007(4)
C5 0.052(6) 0.040(5) 0.080(5) 0.001(4) 0.014(4) 0.009(4)
C4 0.053(6) 0.041(5) 0.079(5) 0.000(4) 0.013(4) 0.008(4)
C3 0.052(6) 0.041(5) 0.080(5) 0.000(4) 0.013(4) 0.006(4)
C2 0.050(6) 0.041(5) 0.080(5) 0.001(4) 0.015(4) 0.006(4)
C1 0.048(6) 0.040(5) 0.080(5) 0.001(4) 0.015(4) 0.008(4)
C38 0.094(18) 0.058(11) 0.038(10) 0.009(8) 0.014(11) -0.022(11)
C02A 0.064(7) 0.045(5) 0.089(7) 0.010(5) 0.015(6) -0.002(5)
C02B 0.13(2) 0.086(14) 0.084(15) -0.011(11) -0.055(15) 0.044(14)
C02C 0.063(7) 0.046(5) 0.094(7) 0.006(5) 0.014(6) 0.001(5)
C13 0.072(7) 0.076(6) 0.092(6) -0.014(5) 0.003(5) 0.000(4)
C9 0.094(19) 0.062(12) 0.057(12) 0.019(10) 0.008(12) -0.002(13)
C02G 0.10(2) 0.067(15) 0.060(13) -0.018(10) -0.003(13) -0.037(15)
C02H 0.10(2) 0.050(11) 0.065(13) 0.002(9) 0.010(13) -0.025(12)
C02I 0.061(7) 0.044(5) 0.089(7) 0.007(5) 0.015(6) -0.003(5)
C18 0.081(7) 0.069(6) 0.091(7) 0.013(4) 0.002(6) 0.000(5)
C02K 0.12(2) 0.027(10) 0.094(16) -0.013(10) 0.001(15) -0.019(13)
C25 0.091(19) 0.043(11) 0.16(2) -0.029(11) -0.025(15) 0.015(11)
C44 0.075(7) 0.084(5) 0.058(5) 0.007(5) 0.012(4) -0.001(5)
C29 0.044(6) 0.052(5) 0.095(6) -0.010(5) 0.011(5) -0.006(4)
C02O 0.056(16) 0.042(10) 0.099(16) 0.021(10) -0.033(13) -0.023(10)
C23 0.082(7) 0.068(6) 0.090(7) 0.013(4) 0.002(6) 0.000(5)
C31 0.044(6) 0.054(5) 0.093(6) -0.011(5) 0.010(5) -0.007(4)
C02R 0.065(17) 0.056(11) 0.104(15) 0.017(10) -0.005(12) 0.008(11)
C14 0.072(7) 0.079(6) 0.093(6) -0.014(5) 0.002(5) 0.000(4)
C51 0.045(16) 0.077(14) 0.066(13) -0.003(10) -0.011(11) 0.020(13)
C17 0.072(7) 0.077(6) 0.094(6) -0.011(5) 0.003(5) 0.000(4)
C02V 0.051(7) 0.054(6) 0.150(9) 0.038(6) 0.025(6) 0.011(5)
C50 0.13(2) 0.052(12) 0.115(18) -0.042(11) 0.083(17) -0.003(13)
C10 0.067(17) 0.052(12) 0.115(17) -0.009(11) 0.012(13) -0.009(12)
C11 0.074(7) 0.073(6) 0.091(7) -0.013(5) 0.004(5) 0.000(5)
C02Z 0.050(7) 0.055(6) 0.150(9) 0.038(6) 0.025(6) 0.013(5)
C7 0.081(17) 0.048(10) 0.061(12) -0.006(9) 0.038(11) 0.006(10)
C12 0.073(7) 0.075(6) 0.093(6) -0.012(5) 0.004(5) 0.000(4)
C27 0.15(3) 0.085(14) 0.090(15) 0.007(11) 0.020(15) 0.005(15)
C8 0.075(17) 0.028(9) 0.121(16) 0.006(9) -0.034(13) -0.014(10)
C034 0.065(7) 0.046(5) 0.090(7) 0.011(5) 0.014(6) 0.000(5)
C035 0.09(2) 0.053(12) 0.079(14) -0.007(10) 0.004(14) 0.034(13)
C20 0.083(7) 0.069(6) 0.092(7) 0.014(4) 0.002(6) 0.000(5)
C038 0.09(2) 0.051(12) 0.063(13) -0.019(9) 0.005(13) -0.021(13)
C19 0.082(7) 0.069(6) 0.092(7) 0.014(4) 0.002(6) 0.001(5)
C22 0.083(7) 0.069(6) 0.091(7) 0.013(4) 0.001(6) 0.000(5)
C42 0.074(7) 0.084(5) 0.057(5) 0.009(5) 0.011(4) 0.000(5)
C16 0.073(7) 0.080(6) 0.095(6) -0.011(5) 0.003(5) 0.001(4)
C49 0.15(3) 0.080(16) 0.063(14) -0.004(11) 0.036(16) 0.020(18)
C15 0.072(7) 0.081(6) 0.095(6) -0.013(5) 0.002(5) 0.001(5)

loop_
_atom_type_symbol
_atom_type_description
_atom_type_scat_dispersion_real
_atom_type_scat_dispersion_imag
_atom_type_scat_source
C C 0.0033 0.0016 'International Tables Vol C Tables 4.2.6.8 and 6.1.1.4'
H H 0.0000 0.0000 'International Tables Vol C Tables 4.2.6.8 and 6.1.1.4'
Br Br -0.2901 2.4595 'International Tables Vol C Tables 4.2.6.8 and 6.1.1.4'
N N 0.0061 0.0033 'International Tables Vol C Tables 4.2.6.8 and 6.1.1.4'
O O 0.0106 0.0060 'International Tables Vol C Tables 4.2.6.8 and 6.1.1.4'
Sn Sn -0.6537 1.4246 'International Tables Vol C Tables 4.2.6.8 and 6.1.1.4'

loop_
_geom_angle_atom_site_label_1
_geom_angle_atom_site_label_2
_geom_angle_atom_site_label_3
_geom_angle
_geom_angle_site_symmetry_1
_geom_angle_site_symmetry_3
_geom_angle_publ_flag
O2 Sn1 O4 67.3(4) . . ?
O2 Sn1 N1 70.3(4) . . ?
O2 Sn1 O5 137.7(4) . . ?
O1 Sn1 O2 148.4(4) . . ?
O1 Sn1 O4 144.1(4) . . ?
O1 Sn1 N1 78.4(4) . . ?
O1 Sn1 O5 73.8(4) . . ?
N1 Sn1 O4 137.5(4) . . ?
N1 Sn1 O5 152.0(5) . . ?
O5 Sn1 O4 70.4(4) . . ?
C26 Sn1 O2 92.9(6) . . ?
C26 Sn1 O4 85.1(5) . . ?
C26 Sn1 O1 94.4(6) . . ?
C26 Sn1 N1 94.5(5) . . ?
C26 Sn1 O5 84.1(6) . . ?
C25 Sn1 O2 90.1(7) . . ?
C25 Sn1 O4 83.5(6) . . ?
C25 Sn1 O1 90.2(7) . . ?
C25 Sn1 N1 99.3(6) . . ?
C25 Sn1 O5 84.6(6) . . ?
C25 Sn1 C26 166.1(7) . . ?
O9 Sn3 O10 70.4(4) . . ?
O7 Sn3 O9 66.9(4) . . ?
O7 Sn3 O10 137.3(4) . . ?
O6 Sn3 O9 147.1(4) . . ?
O6 Sn3 O7 145.8(4) . . ?
O6 Sn3 O10 76.8(4) . . ?
O6 Sn3 N3 76.9(5) . . ?
C53 Sn3 O9 85.8(5) . . ?
C53 Sn3 O7 93.6(6) . . ?
C53 Sn3 O6 88.8(6) . . ?
C53 Sn3 O10 81.3(5) . . ?
C53 Sn3 N3 100.3(6) . . ?
C53 Sn3 C54 164.3(6) . . ?
N3 Sn3 O9 135.9(5) . . ?
N3 Sn3 O7 69.1(5) . . ?
N3 Sn3 O10 153.6(6) . . ?
C54 Sn3 O9 84.5(6) . . ?
C54 Sn3 O7 94.0(5) . . ?
C54 Sn3 O6 92.6(6) . . ?
C54 Sn3 O10 83.9(5) . . ?
C54 Sn3 N3 95.2(5) . . ?
O7 Sn4 O9 70.5(4) . . ?
O7 Sn4 O8 152.9(4) . . ?
O7 Sn4 N4 74.7(5) . . ?
O8 Sn4 O9 136.5(4) . . ?
N4 Sn4 O9 145.1(5) . . ?
N4 Sn4 O8 78.4(5) . . ?
C56 Sn4 O9 82.4(6) . . ?
C56 Sn4 O7 98.5(6) . . ?
C56 Sn4 O8 89.0(7) . . ?
C56 Sn4 N4 100.4(6) . . ?
C55 Sn4 O9 83.6(6) . . ?
C55 Sn4 O7 97.6(6) . . ?
C55 Sn4 O8 85.9(6) . . ?
C55 Sn4 N4 103.8(6) . . ?
C55 Sn4 C56 153.7(6) . . ?
O00G Sn04 O011 156.5(4) . . ?
N00V Sn04 O00G 75.5(6) . . ?
N00V Sn04 O011 81.5(6) . . ?
C01C Sn04 O00G 98.0(5) . . ?
C01C Sn04 N00V 104.6(6) . . ?
C01C Sn04 O011 92.6(5) . . ?
C01C Sn04 C02B 144.5(6) . . ?
C02B Sn04 O00G 96.4(7) . . ?
C02B Sn04 N00V 110.3(6) . . ?
C02B Sn04 O011 86.8(7) . . ?
O00G Sn05 O00S 64.6(4) . . ?
O00R Sn05 O00G 145.2(4) . . ?
O00R Sn05 O00S 150.2(4) . . ?
O00R Sn05 O00T 78.7(5) . . ?
O00R Sn05 N00X 76.0(5) . . ?
O00T Sn05 O00G 135.7(4) . . ?
O00T Sn05 O00S 71.5(5) . . ?
O00T Sn05 N00X 154.7(5) . . ?
N00X Sn05 O00G 69.5(5) . . ?
N00X Sn05 O00S 133.8(5) . . ?
C017 Sn05 O00G 81.7(6) . . ?
C017 Sn05 O00R 96.8(6) . . ?
C017 Sn05 O00S 84.7(5) . . ?
C017 Sn05 O00T 89.4(6) . . ?
C017 Sn05 N00X 93.8(6) . . ?
C01K Sn05 O00G 91.2(6) . . ?
C01K Sn05 O00R 94.4(6) . . ?
C01K Sn05 O00S 83.8(5) . . ?
C01K Sn05 O00T 89.1(6) . . ?
C01K Sn05 N00X 92.5(5) . . ?
C01K Sn05 C017 168.2(7) . . ?
O2 Sn2 O4 70.6(4) . . ?
O2 Sn2 O3 151.9(4) . . ?
O2 Sn2 N2 73.8(6) . . ?
O3 Sn2 O4 137.3(4) . . ?
O3 Sn2 N2 78.6(6) . . ?
N2 Sn2 O4 143.9(5) . . ?
C28 Sn2 O2 98.1(5) . . ?
C28 Sn2 O4 85.0(5) . . ?
C28 Sn2 O3 89.0(6) . . ?
C28 Sn2 N2 94.5(6) . . ?
C27 Sn2 O2 96.5(7) . . ?
C27 Sn2 O4 84.7(7) . . ?
C27 Sn2 O3 85.7(8) . . ?
C27 Sn2 N2 105.1(6) . . ?
C27 Sn2 C28 158.2(7) . . ?
Sn04 O00G Sn05 127.7(5) . . ?
C014 O00G Sn04 116.1(10) . . ?
C014 O00G Sn05 113.1(9) . . ?
Sn4 O9 Sn3 102.1(4) . . ?
C46 O9 Sn3 134.1(15) . . ?
C46 O9 Sn4 122.2(15) . . ?
Sn2 O2 Sn1 121.0(5) . . ?
C9 O2 Sn1 119.5(11) . . ?
C9 O2 Sn2 115.9(11) . . ?
Sn4 O7 Sn3 120.4(5) . . ?
C37 O7 Sn3 120.7(11) . . ?
C37 O7 Sn4 117.7(11) . . ?
C29 O6 Sn3 124.9(10) . . ?
Sn2 O4 Sn1 101.0(3) . . ?
C18 O4 Sn1 139.5(13) . . ?
C18 O4 Sn2 119.1(13) . . ?
C1 O1 Sn1 125.7(9) . . ?
C45 O8 Sn4 126.8(12) . . ?
C39 N4 Sn4 129.1(13) . . ?
C39 N4 C38 117.5(16) . . ?
C38 N4 Sn4 112.5(12) . . ?
C52 O10 Sn3 134.2(14) . . ?
C7 N1 Sn1 126.2(11) . . ?
C7 N1 C8 115.6(14) . . ?
C8 N1 Sn1 116.7(11) . . ?
C015 O00R Sn05 124.4(13) . . ?
C01Q O00S Sn05 124.3(12) . . ?
C02K O00T Sn05 133.4(14) . . ?
C24 O5 Sn1 133.9(13) . . ?
C01X N00V Sn04 119.8(13) . . ?
C02O N00V Sn04 124.1(14) . . ?
C02O N00V C01X 114.2(16) . . ?
Sn3 C53 H53A 109.5 . . ?
Sn3 C53 H53B 109.5 . . ?
Sn3 C53 H53C 109.5 . . ?
H53A C53 H53B 109.5 . . ?
H53A C53 H53C 109.5 . . ?
H53B C53 H53C 109.5 . . ?
C02H N00X Sn05 124.1(12) . . ?
C02H N00X C02R 120.2(16) . . ?
C02R N00X Sn05 114.6(12) . . ?
C021 C00Z H00Z 119.4 . . ?
C02V C00Z H00Z 119.4 . . ?
C02V C00Z C021 121(2) . . ?
C17 O3 Sn2 125.9(14) . . ?
C01S O011 Sn04 118.2(14) . . ?
H36A C36 H36B 108.8 . . ?
N3 C36 H36A 110.7 . . ?
N3 C36 H36B 110.7 . . ?
N3 C36 C37 105.0(14) . . ?
C37 C36 H36A 110.7 . . ?
C37 C36 H36B 110.7 . . ?
N3 C35 H35 115.2 . . ?
N3 C35 C34 129.6(17) . . ?
C34 C35 H35 115.2 . . ?
O00G C014 H014 111.1 . . ?
O00G C014 C01X 104.7(13) . . ?
O00G C014 C02R 105.8(13) . . ?
C01X C014 H014 111.1 . . ?
C02R C014 H014 111.1 . . ?
C02R C014 C01X 112.9(13) . . ?
O00R C015 C02C 118.8(18) . . ?
O00R C015 C02I 124.0(19) . . ?
C02I C015 C02C 117(2) . . ?
C36 N3 Sn3 118.2(12) . . ?
C35 N3 Sn3 121.2(13) . . ?
C35 N3 C36 119.3(16) . . ?
Sn05 C017 H01A 109.5 . . ?
Sn05 C017 H01B 109.5 . . ?
Sn05 C017 H01C 109.5 . . ?
H01A C017 H01B 109.5 . . ?
H01A C017 H01C 109.5 . . ?
H01B C017 H01C 109.5 . . ?
O7 C37 C36 105.6(14) . . ?
O7 C37 H37 109.7 . . ?
O7 C37 C38 107.5(12) . . ?
C36 C37 H37 109.7 . . ?
C38 C37 C36 114.6(14) . . ?
C38 C37 H37 109.7 . . ?
C33 C32 Br5 118.1(12) . . ?
C33 C32 C31 124.4(16) . . ?
C31 C32 Br5 117.3(13) . . ?
C02C C01B H01D 117.0 . . ?
C034 C01B H01D 117.0 . . ?
C034 C01B C02C 126(2) . . ?
Sn04 C01C H01E 109.5 . . ?
Sn04 C01C H01F 109.5 . . ?
Sn04 C01C H01G 109.5 . . ?
H01E C01C H01F 109.5 . . ?
H01E C01C H01G 109.5 . . ?
H01F C01C H01G 109.5 . . ?
C02G C01D H01H 120.1 . . ?
C038 C01D H01H 120.1 . . ?
C038 C01D C02G 120(2) . . ?
C10 N2 Sn2 114.2(15) . . ?
C11 N2 Sn2 121.5(14) . . ?
C11 N2 C10 123.4(19) . . ?
Sn2 C28 H28A 109.5 . . ?
Sn2 C28 H28B 109.5 . . ?
Sn2 C28 H28C 109.5 . . ?
H28A C28 H28B 109.5 . . ?
H28A C28 H28C 109.5 . . ?
H28B C28 H28C 109.5 . . ?
C20 C21 Br3 116.4(16) . . ?
C22 C21 Br3 124.4(17) . . ?
C22 C21 C20 119.1(19) . . ?
O9 C46 C47 123(2) . . ?
O9 C46 C51 132(2) . . ?
C47 C46 C51 105(2) . . ?
C40 C41 H41 118.2 . . ?
C42 C41 H41 118.2 . . ?
C42 C41 C40 123.7(19) . . ?
C44 C43 H43 118.4 . . ?
C44 C43 C42 123(2) . . ?
C42 C43 H43 118.4 . . ?
Sn05 C01K H01I 109.5 . . ?
Sn05 C01K H01J 109.5 . . ?
Sn05 C01K H01K 109.5 . . ?
H01I C01K H01J 109.5 . . ?
H01I C01K H01K 109.5 . . ?
H01J C01K H01K 109.5 . . ?
Sn3 C54 H54A 109.5 . . ?
Sn3 C54 H54B 109.5 . . ?
Sn3 C54 H54C 109.5 . . ?
H54A C54 H54B 109.5 . . ?
H54A C54 H54C 109.5 . . ?
H54B C54 H54C 109.5 . . ?
C35 C34 C33 118.5(16) . . ?
C29 C34 C35 120.9(16) . . ?
C29 C34 C33 120.5(17) . . ?
O10 C52 H52 115.1 . . ?
O10 C52 C51 130(2) . . ?
C51 C52 H52 115.1 . . ?
O00S C01Q H01Q 115.0 . . ?
O00S C01Q C02G 129.9(19) . . ?
C02G C01Q H01Q 115.0 . . ?
C29 C30 H30 119.6 . . ?
C31 C30 H30 119.6 . . ?
C31 C30 C29 120.8(16) . . ?
O011 C01S C025 130(2) . . ?
O011 C01S C02V 117(2) . . ?
C02V C01S C025 113(2) . . ?
Sn4 C56 H56A 109.5 . . ?
Sn4 C56 H56B 109.5 . . ?
Sn4 C56 H56C 109.5 . . ?
H56A C56 H56B 109.5 . . ?
H56A C56 H56C 109.5 . . ?
H56B C56 H56C 109.5 . . ?
O8 C45 C40 117.3(18) . . ?
O8 C45 C44 125.5(18) . . ?
C44 C45 C40 117.2(19) . . ?
C32 C33 C34 116.3(15) . . ?
C32 C33 H33 121.9 . . ?
C34 C33 H33 121.9 . . ?
N00V C01X C014 105.4(13) . . ?
N00V C01X H01L 110.7 . . ?
N00V C01X H01M 110.7 . . ?
C014 C01X H01L 110.7 . . ?
C014 C01X H01M 110.7 . . ?
H01L C01X H01M 108.8 . . ?
Sn4 C55 H55A 109.5 . . ?
Sn4 C55 H55B 109.5 . . ?
Sn4 C55 H55C 109.5 . . ?
H55A C55 H55B 109.5 . . ?
H55A C55 H55C 109.5 . . ?
H55B C55 H55C 109.5 . . ?
C47 C48 H48 122.6 . . ?
C49 C48 H48 122.6 . . ?
C49 C48 C47 115(2) . . ?
O5 C24 H24 114.2 . . ?
O5 C24 C23 131.6(19) . . ?
C23 C24 H24 114.2 . . ?
C00Z C021 Br0E 123.3(16) . . ?
C02Z C021 Br0E 118.7(18) . . ?
C02Z C021 C00Z 118(2) . . ?
C46 C47 C48 130(2) . . ?
C46 C47 H47 114.8 . . ?
C48 C47 H47 114.8 . . ?
C41 C40 C45 116(2) . . ?
C41 C40 C39 117.9(18) . . ?
C39 C40 C45 125.9(19) . . ?
Sn1 C26 H26A 109.5 . . ?
Sn1 C26 H26B 109.5 . . ?
Sn1 C26 H26C 109.5 . . ?
H26A C26 H26B 109.5 . . ?
H26A C26 H26C 109.5 . . ?
H26B C26 H26C 109.5 . . ?
C02O C025 C01S 113(2) . . ?
C02Z C025 C01S 122(2) . . ?
C02Z C025 C02O 126(2) . . ?
C02K C026 H026 121.1 . . ?
C035 C026 H026 121.1 . . ?
C035 C026 C02K 117.7(19) . . ?
N4 C39 C40 124.5(19) . . ?
N4 C39 H39 117.7 . . ?
C40 C39 H39 117.7 . . ?
C5 C6 C1 120.0 . . ?
C5 C6 C7 116.6(10) . . ?
C1 C6 C7 123.4(10) . . ?
C6 C5 H5 120.0 . . ?
C4 C5 C6 120.0 . . ?
C4 C5 H5 120.0 . . ?
C5 C4 Br1 118.5(6) . . ?
C5 C4 C3 120.0 . . ?
C3 C4 Br1 121.5(6) . . ?
C4 C3 H3 120.0 . . ?
C2 C3 C4 120.0 . . ?
C2 C3 H3 120.0 . . ?
C3 C2 H2 120.0 . . ?
C1 C2 C3 120.0 . . ?
C1 C2 H2 120.0 . . ?
O1 C1 C6 123.3(9) . . ?
O1 C1 C2 116.7(9) . . ?
C2 C1 C6 120.0 . . ?
N4 C38 C37 107.6(14) . . ?
N4 C38 H38A 110.2 . . ?
N4 C38 H38B 110.2 . . ?
C37 C38 H38A 110.2 . . ?
C37 C38 H38B 110.2 . . ?
H38A C38 H38B 108.5 . . ?
C02I C02A H02A 120.8 . . ?
C02I C02A C034 118.4(18) . . ?
C034 C02A H02A 120.8 . . ?
Sn04 C02B H02B 109.5 . . ?
Sn04 C02B H02C 109.5 . . ?
Sn04 C02B H02D 109.5 . . ?
H02B C02B H02C 109.5 . . ?
H02B C02B H02D 109.5 . . ?
H02C C02B H02D 109.5 . . ?
C015 C02C H02E 120.6 . . ?
C01B C02C C015 118.8(19) . . ?
C01B C02C H02E 120.6 . . ?
C14 C13 H13 121.1 . . ?
C14 C13 C12 118(2) . . ?
C12 C13 H13 121.1 . . ?
O2 C9 H9 110.3 . . ?
O2 C9 C10 108.5(14) . . ?
O2 C9 C8 102.8(15) . . ?
C10 C9 H9 110.3 . . ?
C10 C9 C8 114.2(14) . . ?
C8 C9 H9 110.3 . . ?
C01D C02G C01Q 115(2) . . ?
C01D C02G C02K 125(2) . . ?
C02K C02G C01Q 119.6(18) . . ?
N00X C02H H02H 118.0 . . ?
N00X C02H C02I 124.0(17) . . ?
C02I C02H H02H 118.0 . . ?
C015 C02I C02A 121(2) . . ?
C015 C02I C02H 125.9(19) . . ?
C02H C02I C02A 113.0(18) . . ?
O4 C18 C23 120.1(19) . . ?
O4 C18 C19 126(2) . . ?
C19 C18 C23 113.7(19) . . ?
O00T C02K C026 116(2) . . ?
O00T C02K C02G 130(2) . . ?
C02G C02K C026 113.6(17) . . ?
Sn1 C25 H25A 109.5 . . ?
Sn1 C25 H25B 109.5 . . ?
Sn1 C25 H25C 109.5 . . ?
H25A C25 H25B 109.5 . . ?
H25A C25 H25C 109.5 . . ?
H25B C25 H25C 109.5 . . ?
C43 C44 C45 122(2) . . ?
C43 C44 H44 119.1 . . ?
C45 C44 H44 119.1 . . ?
O6 C29 C34 120.6(17) . . ?
O6 C29 C30 121.1(15) . . ?
C34 C29 C30 118.3(17) . . ?
N00V C02O C025 131(2) . . ?
N00V C02O H02O 114.7 . . ?
C025 C02O H02O 114.7 . . ?
C24 C23 C18 123.6(18) . . ?
C22 C23 C24 116(2) . . ?
C22 C23 C18 120(2) . . ?
C32 C31 H31 120.3 . . ?
C30 C31 C32 119.4(17) . . ?
C30 C31 H31 120.3 . . ?
N00X C02R C014 107.9(13) . . ?
N00X C02R H02F 110.1 . . ?
N00X C02R H02G 110.1 . . ?
C014 C02R H02F 110.1 . . ?
C014 C02R H02G 110.1 . . ?
H02F C02R H02G 108.4 . . ?
C13 C14 Br2 123.0(16) . . ?
C13 C14 C15 123(2) . . ?
C15 C14 Br2 113.6(15) . . ?
C52 C51 C46 118(2) . . ?
C50 C51 C46 127(2) . . ?
C50 C51 C52 116(2) . . ?
O3 C17 C12 120(2) . . ?
O3 C17 C16 119(2) . . ?
C16 C17 C12 120(2) . . ?
C00Z C02V C01S 124(2) . . ?
C00Z C02V H02V 118.2 . . ?
C01S C02V H02V 118.2 . . ?
C51 C50 H50 117.7 . . ?
C49 C50 C51 125(2) . . ?
C49 C50 H50 117.7 . . ?
N2 C10 C9 107.9(15) . . ?
N2 C10 H10A 110.1 . . ?
N2 C10 H10B 110.1 . . ?
C9 C10 H10A 110.1 . . ?
C9 C10 H10B 110.1 . . ?
H10A C10 H10B 108.4 . . ?
N2 C11 H11 115.3 . . ?
N2 C11 C12 129(2) . . ?
C12 C11 H11 115.3 . . ?
C021 C02Z H02Z 118.7 . . ?
C025 C02Z C021 123(2) . . ?
C025 C02Z H02Z 118.7 . . ?
N1 C7 C6 124.3(14) . . ?
N1 C7 H7 117.8 . . ?
C6 C7 H7 117.8 . . ?
C13 C12 C17 122(2) . . ?
C11 C12 C13 115(2) . . ?
C11 C12 C17 123(2) . . ?
Sn2 C27 H27A 109.5 . . ?
Sn2 C27 H27B 109.5 . . ?
Sn2 C27 H27C 109.5 . . ?
H27A C27 H27B 109.5 . . ?
H27A C27 H27C 109.5 . . ?
H27B C27 H27C 109.5 . . ?
N1 C8 C9 105.7(12) . . ?
N1 C8 H8A 110.6 . . ?
N1 C8 H8B 110.6 . . ?
C9 C8 H8A 110.6 . . ?
C9 C8 H8B 110.6 . . ?
H8A C8 H8B 108.7 . . ?
C01B C034 Br0B 124.6(16) . . ?
C01B C034 C02A 117.4(19) . . ?
C02A C034 Br0B 117.6(14) . . ?
C026 C035 H035 119.2 . . ?
C026 C035 C038 121.5(18) . . ?
C038 C035 H035 119.2 . . ?
C21 C20 H20 119.9 . . ?
C19 C20 C21 120(2) . . ?
C19 C20 H20 119.9 . . ?
C01D C038 Br07 122.9(19) . . ?
C01D C038 C035 122.0(18) . . ?
C035 C038 Br07 115.1(17) . . ?
C18 C19 H19 118.4 . . ?
C20 C19 C18 123(2) . . ?
C20 C19 H19 118.4 . . ?
C21 C22 C23 123(2) . . ?
C21 C22 H22 118.4 . . ?
C23 C22 H22 118.4 . . ?
C41 C42 Br4 121.7(15) . . ?
C41 C42 C43 118.1(18) . . ?
C43 C42 Br4 120.1(16) . . ?
C17 C16 H16 120.3 . . ?
C17 C16 C15 119(2) . . ?
C15 C16 H16 120.3 . . ?
C48 C49 Br0F 114(2) . . ?
C50 C49 Br0F 128(2) . . ?
C50 C49 C48 118(2) . . ?
C14 C15 H15 121.4 . . ?
C16 C15 C14 117(2) . . ?
C16 C15 H15 121.4 . . ?

loop_
_geom_bond_atom_site_label_1
_geom_bond_atom_site_label_2
_geom_bond_distance
_geom_bond_site_symmetry_2
_geom_bond_publ_flag
Sn1 O2 2.252(12) . ?
Sn1 O4 2.536(11) . ?
Sn1 O1 2.162(12) . ?
Sn1 N1 2.262(12) . ?
Sn1 O5 2.469(12) . ?
Sn1 C26 2.058(18) . ?
Sn1 C25 2.038(18) . ?
Sn3 O9 2.512(13) . ?
Sn3 O7 2.264(12) . ?
Sn3 O6 2.155(11) . ?
Sn3 O10 2.517(13) . ?
Sn3 C53 2.083(14) . ?
Sn3 N3 2.238(15) . ?
Sn3 C54 2.119(15) . ?
Sn4 O9 2.411(12) . ?
Sn4 O7 2.149(12) . ?
Sn4 O8 2.238(14) . ?
Sn4 N4 2.201(13) . ?
Sn4 C56 2.124(14) . ?
Sn4 C55 2.077(16) . ?
Sn04 O00G 2.117(12) . ?
Sn04 N00V 2.115(16) . ?
Sn04 O011 2.211(15) . ?
Sn04 C01C 2.073(14) . ?
Sn04 C02B 2.105(17) . ?
Sn05 O00G 2.448(13) . ?
Sn05 O00R 2.160(13) . ?
Sn05 O00S 2.584(13) . ?
Sn05 O00T 2.268(12) . ?
Sn05 N00X 2.368(14) . ?
Sn05 C017 2.085(16) . ?
Sn05 C01K 2.070(16) . ?
Sn2 O2 2.156(12) . ?
Sn2 O4 2.436(11) . ?
Sn2 O3 2.209(15) . ?
Sn2 N2 2.243(16) . ?
Sn2 C28 2.126(16) . ?
Sn2 C27 2.062(17) . ?
Br07 C038 1.940(17) . ?
Br5 C32 1.919(17) . ?
Br1 C4 1.875(8) . ?
Br4 C42 1.890(19) . ?
Br0B C034 1.889(19) . ?
Br2 C14 1.92(2) . ?
Br3 C21 1.927(18) . ?
Br0E C021 1.90(2) . ?
Br0F C49 1.87(2) . ?
O00G C014 1.491(18) . ?
O9 C46 1.18(2) . ?
O2 C9 1.446(17) . ?
O7 C37 1.361(15) . ?
O6 C29 1.321(18) . ?
O4 C18 1.261(19) . ?
O1 C1 1.363(12) . ?
O8 C45 1.31(2) . ?
N4 C39 1.26(2) . ?
N4 C38 1.41(2) . ?
O10 C52 1.29(2) . ?
N1 C7 1.295(18) . ?
N1 C8 1.455(19) . ?
O00R C015 1.34(2) . ?
O00S C01Q 1.265(18) . ?
O00T C02K 1.274(19) . ?
O5 C24 1.22(2) . ?
N00V C01X 1.38(2) . ?
N00V C02O 1.30(2) . ?
C53 H53A 0.9600 . ?
C53 H53B 0.9600 . ?
C53 H53C 0.9600 . ?
N00X C02H 1.32(2) . ?
N00X C02R 1.44(2) . ?
C00Z H00Z 0.9300 . ?
C00Z C021 1.45(3) . ?
C00Z C02V 1.33(2) . ?
O3 C17 1.31(2) . ?
O011 C01S 1.25(2) . ?
C36 H36A 0.9700 . ?
C36 H36B 0.9700 . ?
C36 N3 1.39(2) . ?
C36 C37 1.59(2) . ?
C35 H35 0.9300 . ?
C35 N3 1.29(2) . ?
C35 C34 1.42(2) . ?
C014 H014 0.9800 . ?
C014 C01X 1.62(2) . ?
C014 C02R 1.52(2) . ?
C015 C02C 1.41(2) . ?
C015 C02I 1.36(2) . ?
C017 H01A 0.9600 . ?
C017 H01B 0.9600 . ?
C017 H01C 0.9600 . ?
C37 H37 0.9800 . ?
C37 C38 1.57(2) . ?
C32 C33 1.34(2) . ?
C32 C31 1.38(2) . ?
C01B H01D 0.9300 . ?
C01B C02C 1.35(2) . ?
C01B C034 1.26(2) . ?
C01C H01E 0.9600 . ?
C01C H01F 0.9600 . ?
C01C H01G 0.9600 . ?
C01D H01H 0.9300 . ?
C01D C02G 1.37(2) . ?
C01D C038 1.28(2) . ?
N2 C10 1.41(2) . ?
N2 C11 1.30(2) . ?
C28 H28A 0.9600 . ?
C28 H28B 0.9600 . ?
C28 H28C 0.9600 . ?
C21 C20 1.41(3) . ?
C21 C22 1.30(2) . ?
C46 C47 1.37(3) . ?
C46 C51 1.49(3) . ?
C41 H41 0.9300 . ?
C41 C40 1.39(2) . ?
C41 C42 1.38(2) . ?
C43 H43 0.9300 . ?
C43 C44 1.32(2) . ?
C43 C42 1.39(2) . ?
C01K H01I 0.9600 . ?
C01K H01J 0.9600 . ?
C01K H01K 0.9600 . ?
C54 H54A 0.9600 . ?
C54 H54B 0.9600 . ?
C54 H54C 0.9600 . ?
C34 C33 1.46(2) . ?
C34 C29 1.40(2) . ?
C52 H52 0.9300 . ?
C52 C51 1.39(3) . ?
C01Q H01Q 0.9300 . ?
C01Q C02G 1.40(3) . ?
C30 H30 0.9300 . ?
C30 C29 1.41(2) . ?
C30 C31 1.36(2) . ?
C01S C025 1.52(3) . ?
C01S C02V 1.42(3) . ?
C56 H56A 0.9600 . ?
C56 H56B 0.9600 . ?
C56 H56C 0.9600 . ?
C45 C40 1.50(2) . ?
C45 C44 1.42(3) . ?
C33 H33 0.9300 . ?
C01X H01L 0.9700 . ?
C01X H01M 0.9700 . ?
C55 H55A 0.9600 . ?
C55 H55B 0.9600 . ?
C55 H55C 0.9600 . ?
C48 H48 0.9300 . ?
C48 C47 1.48(3) . ?
C48 C49 1.42(3) . ?
C24 H24 0.9300 . ?
C24 C23 1.43(3) . ?
C021 C02Z 1.37(3) . ?
C47 H47 0.9300 . ?
C40 C39 1.43(3) . ?
C26 H26A 0.9600 . ?
C26 H26B 0.9600 . ?
C26 H26C 0.9600 . ?
C025 C02O 1.49(3) . ?
C025 C02Z 1.32(3) . ?
C026 H026 0.9300 . ?
C026 C02K 1.53(3) . ?
C026 C035 1.35(2) . ?
C39 H39 0.9300 . ?
C6 C5 1.3900 . ?
C6 C1 1.3900 . ?
C6 C7 1.486(19) . ?
C5 H5 0.9300 . ?
C5 C4 1.3900 . ?
C4 C3 1.3900 . ?
C3 H3 0.9300 . ?
C3 C2 1.3900 . ?
C2 H2 0.9300 . ?
C2 C1 1.3900 . ?
C38 H38A 0.9700 . ?
C38 H38B 0.9700 . ?
C02A H02A 0.9300 . ?
C02A C02I 1.40(2) . ?
C02A C034 1.41(2) . ?
C02B H02B 0.9600 . ?
C02B H02C 0.9600 . ?
C02B H02D 0.9600 . ?
C02C H02E 0.9300 . ?
C13 H13 0.9300 . ?
C13 C14 1.35(3) . ?
C13 C12 1.40(3) . ?
C9 H9 0.9800 . ?
C9 C10 1.50(2) . ?
C9 C8 1.57(2) . ?
C02G C02K 1.38(3) . ?
C02H H02H 0.9300 . ?
C02H C02I 1.39(2) . ?
C18 C23 1.47(3) . ?
C18 C19 1.40(2) . ?
C25 H25A 0.9600 . ?
C25 H25B 0.9600 . ?
C25 H25C 0.9600 . ?
C44 H44 0.9300 . ?
C02O H02O 0.9300 . ?
C23 C22 1.38(2) . ?
C31 H31 0.9300 . ?
C02R H02F 0.9700 . ?
C02R H02G 0.9700 . ?
C14 C15 1.47(2) . ?
C51 C50 1.36(2) . ?
C17 C12 1.41(3) . ?
C17 C16 1.40(3) . ?
C02V H02V 0.9300 . ?
C50 H50 0.9300 . ?
C50 C49 1.27(3) . ?
C10 H10A 0.9700 . ?
C10 H10B 0.9700 . ?
C11 H11 0.9300 . ?
C11 C12 1.39(3) . ?
C02Z H02Z 0.9300 . ?
C7 H7 0.9300 . ?
C27 H27A 0.9600 . ?
C27 H27B 0.9600 . ?
C27 H27C 0.9600 . ?
C8 H8A 0.9700 . ?
C8 H8B 0.9700 . ?
C035 H035 0.9300 . ?
C035 C038 1.41(3) . ?
C20 H20 0.9300 . ?
C20 C19 1.37(2) . ?
C19 H19 0.9300 . ?
C22 H22 0.9300 . ?
C16 H16 0.9300 . ?
C16 C15 1.41(3) . ?
C15 H15 0.9300 . ?

loop_
_geom_torsion_atom_site_label_1
_geom_torsion_atom_site_label_2
_geom_torsion_atom_site_label_3
_geom_torsion_atom_site_label_4
_geom_torsion
_geom_torsion_site_symmetry_1
_geom_torsion_site_symmetry_2
_geom_torsion_site_symmetry_3
_geom_torsion_site_symmetry_4
_geom_torsion_publ_flag
Sn1 O2 C9 C10 -163.8(11) . . . . ?
Sn1 O2 C9 C8 -42.4(15) . . . . ?
Sn1 O4 C18 C23 -10(3) . . . . ?
Sn1 O4 C18 C19 174.1(12) . . . . ?
Sn1 O1 C1 C6 37.0(12) . . . . ?
Sn1 O1 C1 C2 -142.6(6) . . . . ?
Sn1 N1 C7 C6 -20(2) . . . . ?
Sn1 N1 C8 C9 -43.9(16) . . . . ?
Sn1 O5 C24 C23 10(3) . . . . ?
Sn3 O9 C46 C47 -166.4(13) . . . . ?
Sn3 O9 C46 C51 10(3) . . . . ?
Sn3 O7 C37 C36 34.8(15) . . . . ?
Sn3 O7 C37 C38 157.5(10) . . . . ?
Sn3 O6 C29 C34 -42(2) . . . . ?
Sn3 O6 C29 C30 138.7(14) . . . . ?
Sn3 O10 C52 C51 5(3) . . . . ?
Sn4 O9 C46 C47 -4(2) . . . . ?
Sn4 O9 C46 C51 173.0(14) . . . . ?
Sn4 O7 C37 C36 -157.6(10) . . . . ?
Sn4 O7 C37 C38 -34.9(16) . . . . ?
Sn4 O8 C45 C40 39(2) . . . . ?
Sn4 O8 C45 C44 -144.1(15) . . . . ?
Sn4 N4 C39 C40 -14(3) . . . . ?
Sn4 N4 C38 C37 -40.8(14) . . . . ?
Sn04 O00G C014 C01X -36.4(13) . . . . ?
Sn04 O00G C014 C02R -155.9(10) . . . . ?
Sn04 N00V C01X C014 -37.7(16) . . . . ?
Sn04 N00V C02O C025 -14(3) . . . . ?
Sn04 O011 C01S C025 43(2) . . . . ?
Sn04 O011 C01S C02V -140.3(13) . . . . ?
Sn05 O00G C014 C01X 161.8(9) . . . . ?
Sn05 O00G C014 C02R 42.4(13) . . . . ?
Sn05 O00R C015 C02C 142.6(13) . . . . ?
Sn05 O00R C015 C02I -43(2) . . . . ?
Sn05 O00S C01Q C02G -21(3) . . . . ?
Sn05 O00T C02K C026 -158.4(13) . . . . ?
Sn05 O00T C02K C02G 24(3) . . . . ?
Sn05 N00X C02H C02I 16(2) . . . . ?
Sn05 N00X C02R C014 49.5(16) . . . . ?
Sn2 O2 C9 C10 37.1(17) . . . . ?
Sn2 O2 C9 C8 158.4(9) . . . . ?
Sn2 O4 C18 C23 179.1(13) . . . . ?
Sn2 O4 C18 C19 3(2) . . . . ?
Sn2 O3 C17 C12 -33(3) . . . . ?
Sn2 O3 C17 C16 135.7(15) . . . . ?
Sn2 N2 C10 C9 39.2(17) . . . . ?
Sn2 N2 C11 C12 5(3) . . . . ?
Br5 C32 C33 C34 179.2(12) . . . . ?
Br5 C32 C31 C30 -176.3(13) . . . . ?
Br1 C4 C3 C2 -179.8(7) . . . . ?
Br2 C14 C15 C16 177.1(13) . . . . ?
Br3 C21 C20 C19 -179.8(13) . . . . ?
Br3 C21 C22 C23 178.7(14) . . . . ?
Br0E C021 C02Z C025 179.7(13) . . . . ?
O00G C014 C01X N00V 44.8(16) . . . . ?
O00G C014 C02R N00X -59.2(17) . . . . ?
O9 C46 C47 C48 -177.1(17) . . . . ?
O9 C46 C51 C52 4(3) . . . . ?
O9 C46 C51 C50 -179(2) . . . . ?
O2 C9 C10 N2 -49(2) . . . . ?
O2 C9 C8 N1 52.0(17) . . . . ?
O7 C37 C38 N4 48.8(18) . . . . ?
O4 C18 C23 C24 5(3) . . . . ?
O4 C18 C23 C22 179.5(17) . . . . ?
O4 C18 C19 C20 179.5(17) . . . . ?
O8 C45 C40 C41 176.5(15) . . . . ?
O8 C45 C40 C39 0(3) . . . . ?
O8 C45 C44 C43 -175.6(16) . . . . ?
O10 C52 C51 C46 -12(3) . . . . ?
O10 C52 C51 C50 170.5(18) . . . . ?
O00R C015 C02C C01B 176.8(15) . . . . ?
O00R C015 C02I C02A -175.6(16) . . . . ?
O00R C015 C02I C02H 0(3) . . . . ?
O00S C01Q C02G C01D -179.7(17) . . . . ?
O00S C01Q C02G C02K -5(3) . . . . ?
O5 C24 C23 C18 -6(3) . . . . ?
O5 C24 C23 C22 179.7(18) . . . . ?
N00X C02H C02I C015 12(3) . . . . ?
N00X C02H C02I C02A -171.9(15) . . . . ?
C00Z C021 C02Z C025 5(3) . . . . ?
O3 C17 C12 C13 176.0(17) . . . . ?
O3 C17 C12 C11 -14(3) . . . . ?
O3 C17 C16 C15 -173.3(17) . . . . ?
O011 C01S C025 C02O -4(3) . . . . ?
O011 C01S C025 C02Z 177.3(18) . . . . ?
O011 C01S C02V C00Z -178.3(16) . . . . ?
C36 C37 C38 N4 165.7(12) . . . . ?
C35 C34 C33 C32 -178.4(16) . . . . ?
C35 C34 C29 O6 -4(3) . . . . ?
C35 C34 C29 C30 174.6(16) . . . . ?
N3 C36 C37 O7 -48.1(17) . . . . ?
N3 C36 C37 C38 -166.2(13) . . . . ?
N3 C35 C34 C33 -166.3(17) . . . . ?
N3 C35 C34 C29 17(3) . . . . ?
C37 C36 N3 Sn3 44.6(16) . . . . ?
C37 C36 N3 C35 -122.6(17) . . . . ?
C01D C02G C02K O00T -178.6(18) . . . . ?
C01D C02G C02K C026 3(3) . . . . ?
N2 C11 C12 C13 -160(2) . . . . ?
N2 C11 C12 C17 29(3) . . . . ?
C21 C20 C19 C18 0(3) . . . . ?
C46 C51 C50 C49 -6(4) . . . . ?
C41 C40 C39 N4 170.2(17) . . . . ?
C34 C35 N3 Sn3 16(3) . . . . ?
C34 C35 N3 C36 -177.2(16) . . . . ?
C52 C51 C50 C49 172(2) . . . . ?
C01Q C02G C02K O00T 7(3) . . . . ?
C01Q C02G C02K C026 -171.1(16) . . . . ?
C01S C025 C02O N00V -14(3) . . . . ?
C01S C025 C02Z C021 -2(3) . . . . ?
C45 C40 C39 N4 -13(3) . . . . ?
C33 C32 C31 C30 0(3) . . . . ?
C33 C34 C29 O6 179.1(15) . . . . ?
C33 C34 C29 C30 -2(3) . . . . ?
C01X N00V C02O C025 -178.4(16) . . . . ?
C01X C014 C02R N00X -173.1(13) . . . . ?
C24 C23 C22 C21 176.0(18) . . . . ?
C021 C00Z C02V C01S 3(3) . . . . ?
C47 C46 C51 C52 -179.1(16) . . . . ?
C47 C46 C51 C50 -2(3) . . . . ?
C47 C48 C49 Br0F -179.6(12) . . . . ?
C47 C48 C49 C50 -4(3) . . . . ?
C40 C41 C42 Br4 -177.2(13) . . . . ?
C40 C41 C42 C43 -1(3) . . . . ?
C40 C45 C44 C43 2(3) . . . . ?
C025 C01S C02V C00Z -1(3) . . . . ?
C026 C035 C038 Br07 -178.9(14) . . . . ?
C026 C035 C038 C01D 0(3) . . . . ?
C39 N4 C38 C37 129.3(16) . . . . ?
C6 C5 C4 Br1 179.8(7) . . . . ?
C6 C5 C4 C3 0.0 . . . . ?
C5 C6 C1 O1 -179.6(11) . . . . ?
C5 C6 C1 C2 0.0 . . . . ?
C5 C6 C7 N1 171.4(12) . . . . ?
C5 C4 C3 C2 0.0 . . . . ?
C4 C3 C2 C1 0.0 . . . . ?
C3 C2 C1 O1 179.6(10) . . . . ?
C3 C2 C1 C6 0.0 . . . . ?
C1 C6 C5 C4 0.0 . . . . ?
C1 C6 C7 N1 -8.8(19) . . . . ?
C38 N4 C39 C40 177.8(16) . . . . ?
C02C C015 C02I C02A -1(3) . . . . ?
C02C C015 C02I C02H 174.7(16) . . . . ?
C02C C01B C034 Br0B -172.7(14) . . . . ?
C02C C01B C034 C02A 15(3) . . . . ?
C13 C14 C15 C16 2(3) . . . . ?
C02G C01D C038 Br07 -180.0(13) . . . . ?
C02G C01D C038 C035 1(3) . . . . ?
C02H N00X C02R C014 -118.9(17) . . . . ?
C02I C015 C02C C01B 2(2) . . . . ?
C02I C02A C034 Br0B 174.4(12) . . . . ?
C02I C02A C034 C01B -12(2) . . . . ?
C18 C23 C22 C21 1(3) . . . . ?
C02K C026 C035 C038 0(3) . . . . ?
C44 C43 C42 Br4 178.0(13) . . . . ?
C44 C43 C42 C41 2(3) . . . . ?
C44 C45 C40 C41 -1(2) . . . . ?
C44 C45 C40 C39 -177.8(17) . . . . ?
C29 C34 C33 C32 -2(3) . . . . ?
C29 C30 C31 C32 -4(3) . . . . ?
C02O N00V C01X C014 127.3(16) . . . . ?
C02O C025 C02Z C021 178.6(15) . . . . ?
C23 C18 C19 C20 3(3) . . . . ?
C31 C32 C33 C34 3(3) . . . . ?
C31 C30 C29 O6 -176.0(15) . . . . ?
C31 C30 C29 C34 5(3) . . . . ?
C02R N00X C02H C02I -176.8(16) . . . . ?
C02R C014 C01X N00V 159.3(15) . . . . ?
C14 C13 C12 C17 -5(3) . . . . ?
C14 C13 C12 C11 -176.1(17) . . . . ?
C51 C46 C47 C48 5(3) . . . . ?
C51 C50 C49 Br0F -177.1(14) . . . . ?
C51 C50 C49 C48 8(4) . . . . ?
C17 C16 C15 C14 0(3) . . . . ?
C02V C00Z C021 Br0E -179.8(13) . . . . ?
C02V C00Z C021 C02Z -5(3) . . . . ?
C02V C01S C025 C02O 179.2(14) . . . . ?
C02V C01S C025 C02Z 0(3) . . . . ?
C10 N2 C11 C12 173.7(18) . . . . ?
C10 C9 C8 N1 169.4(14) . . . . ?
C11 N2 C10 C9 -130.0(19) . . . . ?
C02Z C025 C02O N00V 164.8(19) . . . . ?
C7 N1 C8 C9 123.1(15) . . . . ?
C7 C6 C5 C4 179.8(10) . . . . ?
C7 C6 C1 O1 0.7(12) . . . . ?
C7 C6 C1 C2 -179.7(11) . . . . ?
C12 C13 C14 Br2 -174.0(13) . . . . ?
C12 C13 C14 C15 1(3) . . . . ?
C12 C17 C16 C15 -5(3) . . . . ?
C8 N1 C7 C6 174.6(13) . . . . ?
C8 C9 C10 N2 -162.6(15) . . . . ?
C034 C01B C02C C015 -10(3) . . . . ?
C034 C02A C02I C015 6(2) . . . . ?
C034 C02A C02I C02H -170.2(15) . . . . ?
C035 C026 C02K O00T 179.7(17) . . . . ?
C035 C026 C02K C02G -2(3) . . . . ?
C20 C21 C22 C23 3(3) . . . . ?
C038 C01D C02G C01Q 171.7(18) . . . . ?
C038 C01D C02G C02K -3(3) . . . . ?
C19 C18 C23 C24 -178.4(17) . . . . ?
C19 C18 C23 C22 -4(3) . . . . ?
C22 C21 C20 C19 -4(3) . . . . ?
C42 C41 C40 C45 1(3) . . . . ?
C42 C41 C40 C39 177.9(17) . . . . ?
C42 C43 C44 C45 -2(3) . . . . ?
C16 C17 C12 C13 8(3) . . . . ?
C16 C17 C12 C11 177.5(18) . . . . ?
C49 C48 C47 C46 -3(3) . . . . ?

loop_
_smtbx_masks_void_nr
_smtbx_masks_void_average_x
_smtbx_masks_void_average_y
_smtbx_masks_void_average_z
_smtbx_masks_void_volume
_smtbx_masks_void_count_electrons
_smtbx_masks_void_content
1 -0.697 0.000 0.500 1361.9 271.1 ?
2 0.723 0.500 1.000 1361.9 271.1 ?
